data_7710805
loop_
_publ_author_name
'Qiu, Zhi-Xin'
'Pei, Shao-Min'
'Chen, Wen-Fa'
'Jiang, Xiao-Ming'
'Liu, Bin-Wen'
'Guo, Guo-Cong'

_publ_section_title
;
 AAg<sub>3</sub>Ga<sub>8</sub>Se<sub>14</sub> (A = Rb, Cs):
 second-harmonic generation responses realized through the parallel
 arrangement of AgSe<sub>4</sub> and GaSe<sub>4</sub> tetrahedrons.
;
_journal_issue 29
_journal_name_full 'Dalton transactions (Cambridge, England : 2003)'
_journal_page_first 11048
_journal_page_last 11053
_journal_paper_doi 10.1039/d2dt01614a
_journal_volume 51
_journal_year 2022
_chemical_formula_moiety RbAg3Ga8Se14
_chemical_formula_sum 'Ag3 Ga8 Rb Se14'
_chemical_formula_weight 2072.28
_chemical_melting_point ?
_chemical_name_common RbAg3Ga8Se14
_space_group_crystal_system monoclinic
_space_group_IT_number 8
_space_group_name_Hall 'C -2y'
_space_group_name_H-M_alt 'C 1 m 1'
_audit_creation_method SHELXL-2013
_audit_update_record
;
2022-05-24 deposited with the CCDC.	2022-07-06 downloaded from the CCDC.
;
_cell_angle_alpha 90
_cell_angle_beta 116.367(6)
_cell_angle_gamma 90
_cell_formula_units_Z 2
_cell_length_a 12.9155(8)
_cell_length_b 11.7376(5)
_cell_length_c 9.6693(5)
_cell_measurement_reflns_used 4231
_cell_measurement_temperature 293(2)
_cell_measurement_theta_max 31.4070
_cell_measurement_theta_min 4.2150
_cell_volume 1313.34(14)
_computing_cell_refinement 'CrysAlisPro 1.171.39.23b (Rigaku OD, 2015)'
_computing_data_collection 'CrysAlisPro 1.171.39.23b (Rigaku OD, 2015)'
_computing_data_reduction 'CrysAlisPro 1.171.39.23b (Rigaku OD, 2015)'
_computing_publication_material 'SHELXL-2013 (Sheldrick, 2013)'
_computing_structure_refinement 'SHELXL-2013 (Sheldrick, 2013)'
_computing_structure_solution 'SHELXL-2013 (Sheldrick, 2013)'
_diffrn_ambient_temperature 293(2)
_diffrn_detector_area_resol_mean 28.5714
_diffrn_measured_fraction_theta_full 0.994
_diffrn_measured_fraction_theta_max 0.995
_diffrn_measurement_device_type 'Rigaku Pilatus CCD'
_diffrn_measurement_method CCD_Profile_fitting
_diffrn_radiation_type MoK\a
_diffrn_radiation_wavelength 0.71073
_diffrn_reflns_av_R_equivalents 0.0313
_diffrn_reflns_av_unetI/netI 0.0408
_diffrn_reflns_Laue_measured_fraction_full 0.994
_diffrn_reflns_Laue_measured_fraction_max 0.995
_diffrn_reflns_limit_h_max 15
_diffrn_reflns_limit_h_min -15
_diffrn_reflns_limit_k_max 13
_diffrn_reflns_limit_k_min -14
_diffrn_reflns_limit_l_max 11
_diffrn_reflns_limit_l_min -11
_diffrn_reflns_number 6061
_diffrn_reflns_point_group_measured_fraction_full 0.994
_diffrn_reflns_point_group_measured_fraction_max 0.995
_diffrn_reflns_theta_full 25.242
_diffrn_reflns_theta_max 25.492
_diffrn_reflns_theta_min 4.194
_exptl_absorpt_coefficient_mu 31.480
_exptl_absorpt_correction_T_max 1.00000
_exptl_absorpt_correction_T_min 0.57221
_exptl_absorpt_correction_type multi-scan
_exptl_absorpt_process_details SADABS
_exptl_crystal_colour red
_exptl_crystal_density_diffrn 5.240
_exptl_crystal_density_meas ?
_exptl_crystal_density_method 'not measured'
_exptl_crystal_description block
_exptl_crystal_F_000 1804
_exptl_crystal_size_max 0.174
_exptl_crystal_size_mid 0.155
_exptl_crystal_size_min 0.136
_refine_diff_density_max 1.031
_refine_diff_density_min -0.840
_refine_diff_density_rms 0.265
_refine_ls_abs_structure_details
;
 Refined as an inversion twin.
;
_refine_ls_abs_structure_Flack 0.030(15)
_refine_ls_extinction_coef 0.00405(11)
_refine_ls_extinction_expression Fc^*^=kFc[1+0.001xFc^2^\l^3^/sin(2\q)]^-1/4^
_refine_ls_extinction_method SHELXL
_refine_ls_goodness_of_fit_ref 1.008
_refine_ls_matrix_type full
_refine_ls_number_parameters 132
_refine_ls_number_reflns 2382
_refine_ls_number_restraints 2
_refine_ls_restrained_S_all 1.008
_refine_ls_R_factor_all 0.0243
_refine_ls_R_factor_gt 0.0229
_refine_ls_shift/su_max 0.031
_refine_ls_shift/su_mean 0.005
_refine_ls_structure_factor_coef Fsqd
_refine_ls_weighting_details
;
 w=1/[\s^2^(Fo^2^)+(0.0217P)^2^]
 where P=(Fo^2^+2Fc^2^)/3
;
_refine_ls_weighting_scheme calc
_refine_ls_wR_factor_gt 0.0528
_refine_ls_wR_factor_ref 0.0533
_reflns_Friedel_coverage 0.995
_reflns_Friedel_fraction_full 0.995
_reflns_Friedel_fraction_max 0.995
_reflns_number_gt 2278
_reflns_number_total 2382
_reflns_threshold_expression 'I > 2\s(I)'
_cod_data_source_file d2dt01614a2.cif
_cod_data_source_block RbAg3Ga8Se14
_cod_depositor_comments
;
The following automatic conversions were performed:

data item '_chemical_melting_point' value 'not measured' was changed
to '?' -- the value is undefined or not given.

data item '_exptl_crystal_density_meas' value 'not measured' was
changed to '?' -- the value is perceived as not measured.

Automatic conversion script
Id: cif_fix_values 7556 2019-12-06 15:28:31Z antanas 
;
_cod_original_cell_volume 1313.34(13)
_cod_original_sg_symbol_H-M 'C m'
_cod_database_code 7710805
_shelx_space_group_comment
;
The symmetry employed for this shelxl refinement is uniquely defined
by the following loop, which should always be used as a source of
symmetry information in preference to the above space-group names.
They are only intended as comments.
;
_shelxl_version_number 2013-2

loop_
_space_group_symop_operation_xyz
'x, y, z'
'x, -y, z'
'x+1/2, y+1/2, z'
'x+1/2, -y+1/2, z'

loop_
_atom_site_label
_atom_site_type_symbol
_atom_site_fract_x
_atom_site_fract_y
_atom_site_fract_z
_atom_site_U_iso_or_equiv
_atom_site_adp_type
_atom_site_occupancy
_atom_site_site_symmetry_order
_atom_site_calc_flag
_atom_site_refinement_flags_posn
_atom_site_refinement_flags_adp
_atom_site_refinement_flags_occupancy
_atom_site_disorder_assembly
_atom_site_disorder_group
Rb1 Rb 0.61395(19) 1.0000 0.4239(3) 0.0392(5) Uani 1 2 d S T P . .
Ag1 Ag 0.99547(10) 1.0000 0.71898(14) 0.0241(3) Uani 1 2 d S T P . .
Ag2 Ag 0.20193(10) 1.0000 0.51736(14) 0.0221(3) Uani 1 2 d S T P . .
Ag3 Ag 0.78112(10) 1.0000 0.96172(14) 0.0222(3) Uani 1 2 d S T P . .
Ga1 Ga 0.79526(8) 0.67141(10) 0.94476(11) 0.0081(3) Uani 1 1 d . . . . .
Ga2 Ga 0.50157(9) 0.82973(8) 0.74075(12) 0.0077(2) Uani 1 1 d . . . . .
Ga3 Ga 0.59277(8) 0.66502(10) 0.14410(11) 0.0081(2) Uani 1 1 d . . . . .
Ga4 Ga 0.89946(9) 0.83583(9) 0.35011(13) 0.0082(2) Uani 1 1 d . . . . .
Se1 Se 0.99938(8) 0.66439(8) 0.99519(10) 0.0066(2) Uani 1 1 d . . . . .
Se2 Se 1.00001(12) 1.0000 1.00000(15) 0.0097(3) Uani 1 2 d S T P . .
Se3 Se 0.79797(7) 0.66363(8) 0.19763(9) 0.0067(2) Uani 1 1 d . . . . .
Se4 Se 0.21726(12) 1.0000 0.80495(14) 0.0099(3) Uani 1 2 d S T P . .
Se5 Se 0.59387(8) 0.69126(9) 0.38877(11) 0.0087(2) Uani 1 1 d . . . . .
Se6 Se 0.69732(8) 0.82406(10) 0.77895(10) 0.0089(2) Uani 1 1 d . . . . .
Se7 Se 0.87957(8) 0.81903(9) 0.58384(10) 0.0083(2) Uani 1 1 d . . . . .
Se8 Se 0.78404(11) 1.0000 0.22988(15) 0.0092(3) Uani 1 2 d S T P . .
Se9 Se 0.42556(11) 1.0000 0.59278(15) 0.0083(3) Uani 1 2 d S T P . .

loop_
_atom_site_aniso_label
_atom_site_aniso_U_11
_atom_site_aniso_U_22
_atom_site_aniso_U_33
_atom_site_aniso_U_23
_atom_site_aniso_U_13
_atom_site_aniso_U_12
Rb1 0.0548(12) 0.0246(9) 0.0659(13) 0.000 0.0519(11) 0.000
Ag1 0.0241(6) 0.0175(6) 0.0235(7) 0.000 0.0040(5) 0.000
Ag2 0.0176(5) 0.0231(6) 0.0217(6) 0.000 0.0052(5) 0.000
Ag3 0.0264(6) 0.0207(6) 0.0174(5) 0.000 0.0078(5) 0.000
Ga1 0.0075(5) 0.0089(6) 0.0088(5) -0.0004(4) 0.0044(4) 0.0005(3)
Ga2 0.0078(5) 0.0076(5) 0.0081(5) 0.0001(4) 0.0039(4) 0.0006(4)
Ga3 0.0072(5) 0.0100(6) 0.0084(5) 0.0000(4) 0.0047(4) 0.0002(4)
Ga4 0.0079(5) 0.0096(5) 0.0085(5) -0.0001(4) 0.0048(4) 0.0001(4)
Se1 0.0056(4) 0.0079(5) 0.0076(4) -0.0009(3) 0.0042(4) -0.0006(3)
Se2 0.0089(6) 0.0069(6) 0.0099(6) 0.000 0.0010(5) 0.000
Se3 0.0054(4) 0.0082(5) 0.0071(4) -0.0015(3) 0.0034(4) -0.0008(3)
Se4 0.0129(7) 0.0056(6) 0.0091(6) 0.000 0.0030(5) 0.000
Se5 0.0068(4) 0.0128(4) 0.0074(4) -0.0006(4) 0.0039(3) 0.0000(3)
Se6 0.0069(5) 0.0091(5) 0.0114(5) 0.0022(4) 0.0048(4) 0.0014(3)
Se7 0.0093(5) 0.0088(4) 0.0083(4) 0.0014(3) 0.0053(4) 0.0019(3)
Se8 0.0085(6) 0.0078(6) 0.0105(6) 0.000 0.0035(5) 0.000
Se9 0.0085(6) 0.0061(6) 0.0090(6) 0.000 0.0028(5) 0.000

loop_
_atom_type_symbol
_atom_type_description
_atom_type_scat_dispersion_real
_atom_type_scat_dispersion_imag
_atom_type_scat_source
Ga Ga 0.2307 1.6083 'International Tables Vol C Tables 4.2.6.8 and 6.1.1.4'
Se Se -0.0929 2.2259 'International Tables Vol C Tables 4.2.6.8 and 6.1.1.4'
Rb Rb -0.9393 2.9676 'International Tables Vol C Tables 4.2.6.8 and 6.1.1.4'
Ag Ag -0.8971 1.1015 'International Tables Vol C Tables 4.2.6.8 and 6.1.1.4'

loop_
_geom_angle_atom_site_label_1
_geom_angle_atom_site_label_2
_geom_angle_atom_site_label_3
_geom_angle
_geom_angle_site_symmetry_1
_geom_angle_site_symmetry_3
_geom_angle_publ_flag
Se8 Rb1 Se9 175.84(8) . . ?
Se8 Rb1 Se5 89.17(3) . 2_575 ?
Se9 Rb1 Se5 90.46(3) . 2_575 ?
Se8 Rb1 Se5 89.17(3) . . ?
Se9 Rb1 Se5 90.46(3) . . ?
Se5 Rb1 Se5 169.82(8) 2_575 . ?
Se8 Rb1 Se6 120.32(5) . . ?
Se9 Rb1 Se6 62.91(4) . . ?
Se5 Rb1 Se6 128.06(6) 2_575 . ?
Se5 Rb1 Se6 60.93(3) . . ?
Se8 Rb1 Se6 120.32(5) . 2_575 ?
Se9 Rb1 Se6 62.91(4) . 2_575 ?
Se5 Rb1 Se6 60.93(3) 2_575 2_575 ?
Se5 Rb1 Se6 128.06(6) . 2_575 ?
Se6 Rb1 Se6 67.19(5) . 2_575 ?
Se8 Rb1 Se7 62.47(4) . . ?
Se9 Rb1 Se7 120.68(5) . . ?
Se5 Rb1 Se7 128.25(6) 2_575 . ?
Se5 Rb1 Se7 59.11(3) . . ?
Se6 Rb1 Se7 57.85(3) . . ?
Se6 Rb1 Se7 95.56(6) 2_575 . ?
Se8 Rb1 Se7 62.47(4) . 2_575 ?
Se9 Rb1 Se7 120.69(5) . 2_575 ?
Se5 Rb1 Se7 59.11(3) 2_575 2_575 ?
Se5 Rb1 Se7 128.26(6) . 2_575 ?
Se6 Rb1 Se7 95.56(6) . 2_575 ?
Se6 Rb1 Se7 57.85(3) 2_575 2_575 ?
Se7 Rb1 Se7 69.29(5) . 2_575 ?
Se8 Rb1 Se3 115.24(5) . 4_465 ?
Se9 Rb1 Se3 61.21(4) . 4_465 ?
Se5 Rb1 Se3 113.54(5) 2_575 4_465 ?
Se5 Rb1 Se3 58.46(3) . 4_465 ?
Se6 Rb1 Se3 92.48(3) . 4_465 ?
Se6 Rb1 Se3 123.77(5) 2_575 4_465 ?
Se7 Rb1 Se3 117.56(2) . 4_465 ?
Se7 Rb1 Se3 171.56(5) 2_575 4_465 ?
Se8 Rb1 Se3 115.24(5) . 3_455 ?
Se9 Rb1 Se3 61.21(4) . 3_455 ?
Se5 Rb1 Se3 58.46(3) 2_575 3_455 ?
Se5 Rb1 Se3 113.54(5) . 3_455 ?
Se6 Rb1 Se3 123.77(5) . 3_455 ?
Se6 Rb1 Se3 92.48(3) 2_575 3_455 ?
Se7 Rb1 Se3 171.56(5) . 3_455 ?
Se7 Rb1 Se3 117.56(2) 2_575 3_455 ?
Se3 Rb1 Se3 55.18(4) 4_465 3_455 ?
Se7 Ag1 Se7 110.02(6) . 2_575 ?
Se7 Ag1 Se4 117.90(4) . 1_655 ?
Se7 Ag1 Se4 117.90(4) 2_575 1_655 ?
Se7 Ag1 Se2 104.93(5) . . ?
Se7 Ag1 Se2 104.93(5) 2_575 . ?
Se4 Ag1 Se2 98.63(6) 1_655 . ?
Se5 Ag2 Se5 116.20(6) 4_465 3_455 ?
Se5 Ag2 Se9 114.40(4) 4_465 . ?
Se5 Ag2 Se9 114.40(4) 3_455 . ?
Se5 Ag2 Se4 105.45(4) 4_465 . ?
Se5 Ag2 Se4 105.45(4) 3_455 . ?
Se9 Ag2 Se4 98.30(6) . . ?
Se8 Ag3 Se6 119.74(4) 1_556 . ?
Se8 Ag3 Se6 119.74(4) 1_556 2_575 ?
Se6 Ag3 Se6 104.08(6) . 2_575 ?
Se8 Ag3 Se2 108.52(6) 1_556 . ?
Se6 Ag3 Se2 100.80(5) . . ?
Se6 Ag3 Se2 100.80(5) 2_575 . ?
Se6 Ga1 Se4 106.94(5) . 3_545 ?
Se6 Ga1 Se3 118.38(6) . 1_556 ?
Se4 Ga1 Se3 110.63(5) 3_545 1_556 ?
Se6 Ga1 Se1 111.32(6) . . ?
Se4 Ga1 Se1 103.29(5) 3_545 . ?
Se3 Ga1 Se1 105.30(5) 1_556 . ?
Se6 Ga2 Se7 115.60(6) . 4_465 ?
Se6 Ga2 Se9 103.89(6) . . ?
Se7 Ga2 Se9 104.49(6) 4_465 . ?
Se6 Ga2 Se1 109.02(5) . 4_465 ?
Se7 Ga2 Se1 110.87(6) 4_465 4_465 ?
Se9 Ga2 Se1 112.79(6) . 4_465 ?
Se2 Ga3 Se5 117.86(6) 3_444 . ?
Se2 Ga3 Se1 109.48(5) 3_444 4_464 ?
Se5 Ga3 Se1 105.23(6) . 4_464 ?
Se2 Ga3 Se3 109.45(6) 3_444 . ?
Se5 Ga3 Se3 105.13(5) . . ?
Se1 Ga3 Se3 109.38(6) 4_464 . ?
Se5 Ga4 Se7 112.78(5) 4_565 . ?
Se5 Ga4 Se8 124.51(6) 4_565 . ?
Se7 Ga4 Se8 102.69(5) . . ?
Se5 Ga4 Se3 102.93(5) 4_565 . ?
Se7 Ga4 Se3 104.01(6) . . ?
Se8 Ga4 Se3 108.26(5) . . ?
Ga3 Se1 Ga1 107.08(5) 4_566 . ?
Ga3 Se1 Ga2 109.98(5) 4_566 4_565 ?
Ga1 Se1 Ga2 106.65(5) . 4_565 ?
Ga3 Se2 Ga3 109.21(7) 3_556 4_566 ?
Ga3 Se2 Ag3 107.87(5) 3_556 . ?
Ga3 Se2 Ag3 107.87(5) 4_566 . ?
Ga3 Se2 Ag1 111.79(5) 3_556 . ?
Ga3 Se2 Ag1 111.79(5) 4_566 . ?
Ag3 Se2 Ag1 108.15(6) . . ?
Ga1 Se3 Ga3 104.75(5) 1_554 . ?
Ga1 Se3 Ga4 109.39(5) 1_554 . ?
Ga3 Se3 Ga4 110.58(5) . . ?
Ga1 Se3 Rb1 96.84(4) 1_554 3_545 ?
Ga3 Se3 Rb1 145.93(4) . 3_545 ?
Ga4 Se3 Rb1 85.87(4) . 3_545 ?
Ga1 Se4 Ga1 115.16(7) 3_455 4_465 ?
Ga1 Se4 Ag1 107.99(4) 3_455 1_455 ?
Ga1 Se4 Ag1 107.99(4) 4_465 1_455 ?
Ga1 Se4 Ag2 113.80(4) 3_455 . ?
Ga1 Se4 Ag2 113.80(4) 4_465 . ?
Ag1 Se4 Ag2 95.98(6) 1_455 . ?
Ga3 Se5 Ga4 106.58(5) . 4_465 ?
Ga3 Se5 Ag2 97.27(5) . 3_545 ?
Ga4 Se5 Ag2 105.01(5) 4_465 3_545 ?
Ga3 Se5 Rb1 100.97(6) . . ?
Ga4 Se5 Rb1 99.99(5) 4_465 . ?
Ag2 Se5 Rb1 143.22(5) 3_545 . ?
Ga1 Se6 Ga2 109.70(6) . . ?
Ga1 Se6 Ag3 101.76(5) . . ?
Ga2 Se6 Ag3 100.03(5) . . ?
Ga1 Se6 Rb1 153.24(5) . . ?
Ga2 Se6 Rb1 89.38(5) . . ?
Ag3 Se6 Rb1 92.77(5) . . ?
Ga2 Se7 Ga4 110.04(6) 4_565 . ?
Ga2 Se7 Ag1 102.03(5) 4_565 . ?
Ga4 Se7 Ag1 97.37(6) . . ?
Ga2 Se7 Rb1 154.63(5) 4_565 . ?
Ga4 Se7 Rb1 91.49(4) . . ?
Ag1 Se7 Rb1 87.78(4) . . ?
Ga4 Se8 Ga4 106.98(7) 2_575 . ?
Ga4 Se8 Ag3 102.48(5) 2_575 1_554 ?
Ga4 Se8 Ag3 102.48(5) . 1_554 ?
Ga4 Se8 Rb1 98.32(4) 2_575 . ?
Ga4 Se8 Rb1 98.32(4) . . ?
Ag3 Se8 Rb1 144.63(6) 1_554 . ?
Ga2 Se9 Ga2 112.80(8) . 2_575 ?
Ga2 Se9 Ag2 105.77(5) . . ?
Ga2 Se9 Ag2 105.77(5) 2_575 . ?
Ga2 Se9 Rb1 95.37(5) . . ?
Ga2 Se9 Rb1 95.37(5) 2_575 . ?
Ag2 Se9 Rb1 140.85(6) . . ?

loop_
_geom_bond_atom_site_label_1
_geom_bond_atom_site_label_2
_geom_bond_distance
_geom_bond_site_symmetry_2
_geom_bond_publ_flag
Rb1 Se8 3.465(2) . ?
Rb1 Se9 3.481(2) . ?
Rb1 Se5 3.6382(10) 2_575 ?
Rb1 Se5 3.6382(10) . ?
Rb1 Se6 3.732(2) . ?
Rb1 Se6 3.732(2) 2_575 ?
Rb1 Se7 3.736(2) . ?
Rb1 Se7 3.736(2) 2_575 ?
Rb1 Se3 4.147(2) 4_465 ?
Rb1 Se3 4.147(2) 3_455 ?
Ag1 Se7 2.5928(12) . ?
Ag1 Se7 2.5928(12) 2_575 ?
Ag1 Se4 2.6042(18) 1_655 ?
Ag1 Se2 2.692(2) . ?
Ag2 Se5 2.6443(11) 4_465 ?
Ag2 Se5 2.6443(11) 3_455 ?
Ag2 Se9 2.6463(16) . ?
Ag2 Se4 2.6986(17) . ?
Ag3 Se8 2.5764(16) 1_556 ?
Ag3 Se6 2.6192(13) . ?
Ag3 Se6 2.6193(13) 2_575 ?
Ag3 Se2 2.6832(17) . ?
Ga1 Se6 2.3620(16) . ?
Ga1 Se4 2.3834(13) 3_545 ?
Ga1 Se3 2.4314(15) 1_556 ?
Ga1 Se1 2.4603(12) . ?
Ga2 Se6 2.3882(14) . ?
Ga2 Se7 2.3896(14) 4_465 ?
Ga2 Se9 2.3995(12) . ?
Ga2 Se1 2.4739(14) 4_465 ?
Ga3 Se2 2.3760(13) 3_444 ?
Ga3 Se5 2.3795(14) . ?
Ga3 Se1 2.4485(16) 4_464 ?
Ga3 Se3 2.4645(13) . ?
Ga4 Se5 2.3900(14) 4_565 ?
Ga4 Se7 2.3933(14) . ?
Ga4 Se8 2.3974(13) . ?
Ga4 Se3 2.5022(14) . ?
Se1 Ga3 2.4485(16) 4_566 ?
Se1 Ga2 2.4739(14) 4_565 ?
Se2 Ga3 2.3760(13) 3_556 ?
Se2 Ga3 2.3760(13) 4_566 ?
Se3 Ga1 2.4314(15) 1_554 ?
Se3 Rb1 4.147(2) 3_545 ?
Se4 Ga1 2.3834(13) 3_455 ?
Se4 Ga1 2.3834(13) 4_465 ?
Se4 Ag1 2.6042(18) 1_455 ?
Se5 Ga4 2.3900(14) 4_465 ?
Se5 Ag2 2.6443(11) 3_545 ?
Se7 Ga2 2.3896(14) 4_565 ?
Se8 Ga4 2.3974(13) 2_575 ?
Se8 Ag3 2.5764(16) 1_554 ?
Se9 Ga2 2.3995(12) 2_575 ?
